data_2008525
loop_
_publ_author_name
'Chen, Tianlang'
'Xiao, Shenxiu'
'Zhong, Boyu'
'Stern, Charlotte L.'
'Ellis, Donald E.'

_publ_section_title
;
 Uronium sulfate, [OHC(NH~2~)~2~]~2~(SO~4~)
;
_journal_issue 6
_journal_name_full 'Acta Crystallographica Section C'
_journal_page_first 994
_journal_page_last 996
_journal_paper_doi 10.1107/S0108270198014619
_journal_volume 55
_journal_year 1999
_chemical_formula_iupac '[C(OH)(NH~2~)~2~].SO~4~'
_chemical_formula_moiety '(C H5 N2 O)1 1+, S O4'
_chemical_formula_sum 'C2 H10 N4 O6 S'
_chemical_formula_weight 218.18
_space_group_IT_number 61
_symmetry_cell_setting orthorhombic
_symmetry_Int_Tables_number 61
_symmetry_space_group_name_Hall '-P 2ac 2ab'
_symmetry_space_group_name_H-M 'P b c a'
_cell_angle_alpha 90
_cell_angle_beta 90
_cell_angle_gamma 90
_cell_formula_units_Z 8
_cell_length_a 10.594(2)
_cell_length_b 7.461(4)
_cell_length_c 22.920(5)
_cell_measurement_reflns_used 25
_cell_measurement_temperature 153.2
_cell_measurement_theta_max 13.0
_cell_measurement_theta_min 12.0
_cell_volume 1811.6(11)
_computing_cell_refinement 'CAD-4 Software'
_computing_data_collection 'CAD-4 Software (Enraf-Nonius, 1989)'
_computing_data_reduction 'TEXSAN (Molecular Structure Corporation, 1997)'
_computing_publication_material TEXSAN
_computing_structure_refinement TEXSAN
_computing_structure_solution ?
_diffrn_ambient_temperature 153.2
_diffrn_measurement_device CAD4
_diffrn_measurement_method \w-\q
_diffrn_radiation_monochromator graphite
_diffrn_radiation_source 'X-ray tube'
_diffrn_radiation_type 'Mo K\a'
_diffrn_radiation_wavelength 0.7107
_diffrn_reflns_av_R_equivalents 0.01199
_diffrn_reflns_av_sigmaI/netI 0.042
_diffrn_reflns_limit_h_max 2
_diffrn_reflns_limit_h_min -13
_diffrn_reflns_limit_k_max 9
_diffrn_reflns_limit_k_min -1
_diffrn_reflns_limit_l_max 5
_diffrn_reflns_limit_l_min -28
_diffrn_reflns_number 2188
_diffrn_reflns_reduction_process 'Lp corrections applied'
_diffrn_reflns_theta_max 25.97
_diffrn_reflns_theta_min 1.77
_diffrn_standards_decay_% -0.38
_diffrn_standards_interval_count 90
_diffrn_standards_number 3
_exptl_absorpt_coefficient_mu 0.368
_exptl_absorpt_correction_T_max 0.909
_exptl_absorpt_correction_T_min 0.855
_exptl_absorpt_correction_type 'analytical (de Meulenaer & Tompa, 1965)'
_exptl_crystal_colour colorless
_exptl_crystal_density_diffrn 1.600
_exptl_crystal_density_meas ?
_exptl_crystal_description columnar
_exptl_crystal_F_000 912.00
_exptl_crystal_size_max 0.77
_exptl_crystal_size_mid 0.43
_exptl_crystal_size_min 0.26
_refine_diff_density_max 0.19
_refine_diff_density_min -0.33
_refine_ls_extinction_coef '7.7(4) x 10^-7^'
_refine_ls_extinction_method 'Zachariasen (1967)'
_refine_ls_goodness_of_fit_all 2.217
_refine_ls_goodness_of_fit_ref 2.440
_refine_ls_hydrogen_treatment refall
_refine_ls_matrix_type full
_refine_ls_number_constraints 0
_refine_ls_number_parameters 159
_refine_ls_number_reflns 1404
_refine_ls_number_restraints 0
_refine_ls_R_factor_all 0.0411
_refine_ls_R_factor_gt 0.023
_refine_ls_shift/su_max 0.0000
_refine_ls_shift/su_mean 0.0001
_refine_ls_structure_factor_coef Fsqd
_refine_ls_weighting_details 'w = 1/[\s^2^(Fo) + 0.00002|Fo|^2^]'
_refine_ls_weighting_scheme sigma
_refine_ls_wR_factor_all 0.0660
_refine_ls_wR_factor_ref 0.034
_reflns_number_gt 1404
_reflns_number_total 2078
_reflns_threshold_expression I>3.00\s(I)
_cod_data_source_file bk1397.cif
_cod_data_source_block '_S63F'
_cod_depositor_comments
;
 Changing the values of the '_geom_angle_atom_site_label_3' to match those
 of the '_atom_site_label' label in order to relate data from different loops.

 Antanas Vaitkus,
 2017-03-03

Moving '_atom_site_refinement_flags' tag from the 7th to the 9th loop position 
in '_atom_site' loop in accordance to data.

Antanas Vaitkus,
2015-03-24

The following automatic conversions were performed:

'_exptl_crystal_density_meas' value 'not measured' was changed to '?'
- the value is perceived as not measured.

Automatic conversion script
Id: cif_fix_values 3008 2015-01-20 13:52:24Z robertas 

The following automatic conversions were performed:
data name '_geom_bond_atom_site_label_D' replaced with
'_geom_hbond_atom_site_label_D' as specified in the replacement file
'/home/antanas/src/cod-tools/trunk/data/replacement-values/replacement_tags.lst'.

data
name '_geom_bond_atom_site_label_H' replaced with
'_geom_hbond_atom_site_label_H' as specified in the replacement file
'/home/antanas/src/cod-tools/trunk/data/replacement-values/replacement_tags.lst'.

data
name '_geom_bond_atom_site_label_A' replaced with
'_geom_hbond_atom_site_label_A' as specified in the replacement file
'/home/antanas/src/cod-tools/trunk/data/replacement-values/replacement_tags.lst'.

data
name '_geom_bond_distance_DH' replaced with '_geom_hbond_distance_DH'
as specified in the replacement file
'/home/antanas/src/cod-tools/trunk/data/replacement-values/replacement_tags.lst'.

data
name '_geom_contact_distance_HA' replaced with
'_geom_hbond_distance_HA' as specified in the replacement file
'/home/antanas/src/cod-tools/trunk/data/replacement-values/replacement_tags.lst'.

data
name '_geom_contact_distance_DA' replaced with
'_geom_hbond_distance_DA' as specified in the replacement file
'/home/antanas/src/cod-tools/trunk/data/replacement-values/replacement_tags.lst'.

data
name '_geom_angle_DHA' replaced with '_geom_hbond_angle_DHA' as
specified in the replacement file
'/home/antanas/src/cod-tools/trunk/data/replacement-values/replacement_tags.lst'.

data
name '_geom_contact_site_symmetry_A' replaced with
'_geom_hbond_site_symmetry_A' as specified in the replacement file
'/home/antanas/src/cod-tools/trunk/data/replacement-values/replacement_tags.lst'.

Automatic conversion script
Id: cif_correct_tags 5005 2017-03-03 11:38:54Z antanas 
;
_cod_original_cell_volume 1811.6(9)
_cod_database_code 2008525

loop_
_symmetry_equiv_pos_as_xyz
'  +x,  +y,  +z'
'1/2+x,1/2-y,  -z'
'  -x,1/2+y,1/2-z'
'1/2-x,  -y,1/2+z'
'  -x,  -y,  -z'
'1/2-x,1/2+y,  +z'
'  +x,1/2-y,1/2+z'
'1/2+x,  +y,1/2-z'

loop_
_atom_site_label
_atom_site_fract_x
_atom_site_fract_y
_atom_site_fract_z
_atom_site_U_iso_or_equiv
_atom_site_occupancy
_atom_site_adp_type
_atom_site_calc_flag
_atom_site_refinement_flags
S1 0.95411(3) 0.30936(4) 0.38094(1) 0.02203(8) 1.000 Uani d ?
O1 0.86825(8) 0.4091(1) 0.34148(4) 0.0285(2) 1.000 Uani d ?
O2 1.01175(7) 0.1598(1) 0.34839(4) 0.0254(2) 1.000 Uani d ?
O3 0.87863(8) 0.2379(1) 0.43015(3) 0.0274(2) 1.000 Uani d ?
O4 1.05220(8) 0.4291(1) 0.40370(4) 0.0281(2) 1.000 Uani d ?
O5 0.76126(9) 0.2689(1) 0.25174(4) 0.0330(2) 1.000 Uani d ?
O6 0.94732(9) 0.1767(1) 0.53462(4) 0.0332(3) 1.000 Uani d ?
N1 0.9559(1) 0.1673(2) 0.22485(5) 0.0297(3) 1.000 Uani d ?
N2 0.7857(1) 0.1529(2) 0.16318(5) 0.0328(3) 1.000 Uani d ?
N3 1.1345(1) 0.3173(2) 0.51731(5) 0.0290(3) 1.000 Uani d ?
N4 1.0969(1) 0.1662(2) 0.60257(5) 0.0289(3) 1.000 Uani d ?
C1 0.8359(1) 0.1943(2) 0.21335(5) 0.0252(3) 1.000 Uani d ?
C2 1.0611(1) 0.2207(2) 0.55080(5) 0.0241(3) 1.000 Uani d ?
H1 0.803(1) 0.308(2) 0.2821(7) 0.047(5) 1.000 Uiso d ?
H2 1.006(1) 0.118(2) 0.1991(6) 0.044(5) 1.000 Uiso d ?
H3 0.981(1) 0.172(2) 0.2597(7) 0.042(5) 1.000 Uiso d ?
H4 0.706(1) 0.176(2) 0.1559(6) 0.039(4) 1.000 Uiso d ?
H5 0.827(1) 0.094(2) 0.1400(6) 0.039(4) 1.000 Uiso d ?
H6 0.933(2) 0.207(2) 0.5007(8) 0.059(6) 1.000 Uiso d ?
H7 1.106(1) 0.358(2) 0.4840(6) 0.025(4) 1.000 Uiso d ?
H8 1.211(1) 0.336(2) 0.5304(6) 0.041(4) 1.000 Uiso d ?
H9 1.172(1) 0.181(2) 0.6117(6) 0.035(4) 1.000 Uiso d ?
H10 1.056(1) 0.090(2) 0.6189(6) 0.031(4) 1.000 Uiso d ?

loop_
_atom_site_aniso_label
_atom_site_aniso_U_11
_atom_site_aniso_U_22
_atom_site_aniso_U_33
_atom_site_aniso_U_12
_atom_site_aniso_U_13
_atom_site_aniso_U_23
S1 0.0176(2) 0.0293(2) 0.0192(2) -0.0002(1) 0.0005(1) 0.0016(1)
O1 0.0263(5) 0.0334(5) 0.0257(4) 0.0074(4) -0.0051(4) -0.0005(4)
O2 0.0231(4) 0.0311(5) 0.0221(4) 0.0042(4) 0.0033(4) 0.0019(4)
O3 0.0198(4) 0.0405(6) 0.0218(4) -0.0055(4) 0.0031(4) -0.0001(4)
O4 0.0237(4) 0.0347(5) 0.0258(4) -0.0079(4) -0.0019(4) 0.0047(4)
O5 0.0233(4) 0.0522(6) 0.0236(4) 0.0073(5) -0.0008(4) -0.0099(5)
O6 0.0234(5) 0.0497(6) 0.0266(5) -0.0109(5) -0.0043(4) 0.0040(5)
N1 0.0213(5) 0.0463(8) 0.0215(6) 0.0061(6) -0.0010(5) -0.0046(6)
N2 0.0225(6) 0.0506(8) 0.0254(6) 0.0122(6) -0.0034(5) -0.0108(6)
N3 0.0187(5) 0.0430(7) 0.0254(6) -0.0037(6) -0.0034(5) 0.0058(6)
N4 0.0253(6) 0.0328(7) 0.0287(6) -0.0055(6) -0.0029(5) 0.0051(6)
C1 0.0218(6) 0.0305(7) 0.0233(6) 0.0029(6) 0.0011(5) 0.0009(6)
C2 0.0202(6) 0.0266(7) 0.0256(6) -0.0000(6) -0.0010(5) -0.0034(6)

loop_
_atom_type_symbol
_atom_type_scat_dispersion_real
_atom_type_scat_dispersion_imag
_atom_type_scat_source
S 0.110 0.124
;International Tables for Crystallography
(Vol. C)
;
O 0.008 0.006
;International Tables for Crystallography
(Vol. C)
;
N 0.004 0.003
;International Tables for Crystallography
(Vol. C)
;
C 0.002 0.002
;International Tables for Crystallography
(Vol. C)
;
H 0.000 0.000
;International Tables for Crystallography
(Vol. C)
;

loop_
_geom_angle_atom_site_label_1
_geom_angle_atom_site_label_2
_geom_angle_atom_site_label_3
_geom_angle
O4 S1 O2 110.34(8)
O4 S1 O3 109.33(8)
O4 S1 O1 110.23(8)
O2 S1 O3 109.64(8)
O2 S1 O1 108.98(8)
O3 S1 O1 108.28(8)
H1 O1 O5 2.9(8)
H6 O3 O6 3.8(9)
N2 C1 O5 116.6(2)
N2 C1 N1 122.4(2)
N3 C2 N4 122.0(2)
N3 C2 O6 121.40(10)
N4 C2 O6 116.60(10)

loop_
_geom_bond_atom_site_label_1
_geom_bond_atom_site_label_2
_geom_bond_distance
_geom_bond_site_symmetry_1
_geom_bond_site_symmetry_2
_geom_bond_publ_flag
S1 O4 1.467(1) . . ?
S1 O2 1.475(1) . . ?
S1 O3 1.482(1) . . ?
S1 O1 1.483(1) . . ?
O5 H1 0.87(2) . . ?
O5 C1 1.307(2) . . ?
O6 H6 0.83(3) . . ?
O6 C2 1.303(2) . . ?
N1 H3 0.84(3) . . ?
N1 H2 0.88(2) . . ?
N1 C1 1.314(2) . . ?
N2 H5 0.81(2) . . ?
N2 H4 0.88(2) . . ?
N2 C1 1.304(2) . . ?
N3 H8 0.87(2) . . ?
N3 H7 0.88(2) . . ?
N3 C2 1.309(2) . . ?
N4 H10 0.81(2) . . ?
N4 H9 0.83(2) . . ?
N4 C2 1.311(3) . . ?

loop_
_geom_contact_atom_site_label_1
_geom_contact_atom_site_label_2
_geom_contact_distance
_geom_contact_site_symmetry_2
_geom_contact_publ_flag
O1 H1 1.70(2) . no
O1 O5 2.571(2) . no
O2 N2 2.915(2) 8 no
O2 N4 2.916(3) 5_756 no
O3 H6 1.73(3) . no
O3 O6 2.544(2) . no
O3 N3 2.882(2) 2_456 no
O4 N2 2.843(2) 3_755 no
O4 N3 2.870(2) . no
O1 H1 1.70(2) . ?
O5 N2 2.221(2) . ?
O5 N1 2.282(2) . ?
O6 N4 2.223(2) . ?
O6 N3 2.278(2) . ?
N1 N2 2.294(2) . ?
N3 N4 2.291(3) . ?

loop_
_geom_hbond_atom_site_label_D
_geom_hbond_atom_site_label_H
_geom_hbond_atom_site_label_A
_geom_hbond_distance_DH
_geom_hbond_distance_HA
_geom_hbond_distance_DA
_geom_hbond_angle_DHA
_geom_hbond_site_symmetry_A
O5 H1 O1 0.87(2) 1.70(2) 2.571(2) 171(2) .
O6 H6 O3 0.83(3) 1.73(3) 2.544(2) 168(3) .
N1 H3 O2 0.84(3) 2.06(3) 2.893(2) 169(2) .
N2 H4 O2 0.88(2) 2.07(2) 2.915(2) 163(2) 8_455
N2 H5 O4 0.81(2) 2.04(2) 2.843(2) 169(2) 3_745
N3 H7 O4 0.88(2) 2.00(2) 2.870(2) 173(2) .
N3 H8 O3 0.87(2) 2.07(2) 2.882(2) 154(2) 2_556

loop_
_cod_related_entry_id
_cod_related_entry_database
_cod_related_entry_code
1 ChemSpider 17215419
